data_7060219
loop_
_publ_author_name
'Verma, Abhineet'
'Hossain, S. K. Saddam'
'Sunkari, Sailaja S.'
'Reibenspies, Joseph'
'Saha, Satyen'

_publ_section_title
;
 Ligand influence versus electronic configuration of d-metal ion in
 determining the fate of NIR emission from LnIII ions: a case study with
 CuII, NiII and ZnII complexes
;
_journal_issue 5
_journal_name_full 'New Journal of Chemistry'
_journal_page_first 2696
_journal_page_last 2709
_journal_paper_doi 10.1039/D0NJ04020G
_journal_volume 45
_journal_year 2021
_chemical_formula_sum 'C22 H25 Er N4 O12 Zn'
_chemical_formula_weight 770.09
_space_group_crystal_system monoclinic
_space_group_IT_number 14
_space_group_name_Hall '-P 2yn'
_space_group_name_H-M_alt 'P 1 21/n 1'
_atom_sites_solution_hydrogens geom
_audit_creation_method SHELXL-2018/1
_audit_update_record
;
2020-08-05 deposited with the CCDC.	2020-12-28 downloaded from the CCDC.
;
_cell_angle_alpha 90
_cell_angle_beta 102.025(2)
_cell_angle_gamma 90
_cell_formula_units_Z 8
_cell_length_a 17.803(2)
_cell_length_b 15.1306(19)
_cell_length_c 20.604(3)
_cell_measurement_reflns_used 16484
_cell_measurement_temperature 293(2)
_cell_measurement_theta_max 27.4655
_cell_measurement_theta_min 3.0143
_cell_volume 5428.3(12)
_computing_cell_refinement 'CrystalClear (Rigaku/MSC Inc., 2006)'
_computing_data_collection 'CrystalClear (Rigaku/MSC Inc., 2006)'
_computing_data_reduction 'CrystalClear (Rigaku/MSC Inc., 2006)'
_computing_molecular_graphics ORTEP-III
_computing_publication_material 'SHELXL-2018/1 (Sheldrick, 2018)'
_computing_structure_refinement 'SHELXL-2018/1 (Sheldrick, 2018)'
_computing_structure_solution 'SHELXL-2018/1 (Sheldrick, 2018)'
_diffrn_ambient_temperature 293(2)
_diffrn_detector_area_resol_mean 28.5714
_diffrn_measured_fraction_theta_full 0.967
_diffrn_measured_fraction_theta_max 0.971
_diffrn_measurement_device_type
;
Saturn724 (4x4 bin mode)
;
_diffrn_measurement_method '\W SCANS'
_diffrn_radiation_type MoK\a
_diffrn_radiation_wavelength 0.71073
_diffrn_reflns_av_R_equivalents 0.0436
_diffrn_reflns_av_unetI/netI 0.0419
_diffrn_reflns_Laue_measured_fraction_full 0.967
_diffrn_reflns_Laue_measured_fraction_max 0.971
_diffrn_reflns_limit_h_max 21
_diffrn_reflns_limit_h_min -23
_diffrn_reflns_limit_k_max 19
_diffrn_reflns_limit_k_min -19
_diffrn_reflns_limit_l_max 25
_diffrn_reflns_limit_l_min -26
_diffrn_reflns_number 42016
_diffrn_reflns_point_group_measured_fraction_full 0.967
_diffrn_reflns_point_group_measured_fraction_max 0.971
_diffrn_reflns_theta_full 12.500
_diffrn_reflns_theta_max 27.464
_diffrn_reflns_theta_min 3.014
_diffrn_source 'Rotating Anode'
_exptl_absorpt_coefficient_mu 4.023
_exptl_absorpt_correction_T_max 0.6285
_exptl_absorpt_correction_T_min 0.5083
_exptl_absorpt_correction_type numerical
_exptl_absorpt_process_details 'NUMABS (RIGAKU, 1999)'
_exptl_crystal_colour COLORLESS
_exptl_crystal_density_diffrn 1.885
_exptl_crystal_description BLOCK
_exptl_crystal_F_000 3032
_exptl_crystal_size_max 0.28
_exptl_crystal_size_mid 0.22
_exptl_crystal_size_min 0.11
_refine_diff_density_max 1.143
_refine_diff_density_min -0.884
_refine_diff_density_rms 0.109
_refine_ls_extinction_method none
_refine_ls_goodness_of_fit_ref 1.061
_refine_ls_hydrogen_treatment constr
_refine_ls_matrix_type full
_refine_ls_number_parameters 725
_refine_ls_number_reflns 12080
_refine_ls_number_restraints 0
_refine_ls_restrained_S_all 1.061
_refine_ls_R_factor_all 0.0320
_refine_ls_R_factor_gt 0.0274
_refine_ls_shift/su_max 0.004
_refine_ls_shift/su_mean 0.000
_refine_ls_structure_factor_coef Fsqd
_refine_ls_weighting_details 'w=1/[\s^2^(Fo^2^)+(0.0345P)^2^+1.1191P] where P=(Fo^2^+2Fc^2^)/3'
_refine_ls_weighting_scheme calc
_refine_ls_wR_factor_gt 0.0677
_refine_ls_wR_factor_ref 0.0705
_reflns_Friedel_coverage 0.000
_reflns_number_gt 10843
_reflns_number_total 12080
_reflns_threshold_expression 'I > 2\s(I)'
_cod_data_source_file d0nj04020g2.cif
_cod_data_source_block Zn-Er
_cod_depositor_comments
;
The following automatic conversions were performed:

data item '_exptl_absorpt_correction_type' value 'NUMERICAL' was
changed to 'numerical' in accordance with the
/home/data/users/saulius/crontab/automatic-downloads/rss-feeds/RSC/lib/dictionaries/cif_core.dic
dictionary named 'cif_core.dic' version 2.4.2 last updated on
2011-04-26.

Automatic conversion script
Id: cif_fix_values 7556 2019-12-06 15:28:31Z antanas 

 Adding full bibliography for 7060214--7060223.cif.

2024-09-02
Z value and formula fixed to values more according to usual
chemical conventions.                 miguel
;
_cod_original_formula_sum 'C44 H50 Er2 N8 O24 Zn2'
_cod_original_formula_weight 1540.18
_cod_original_formula_units_Z 4
_cod_original_cell_volume 5428.2(12)
_cod_original_sg_symbol_H-M 'P 21/n'
_cod_database_code 7060219
_shelx_shelxl_version_number 2018/1
_shelx_space_group_comment
;
The symmetry employed for this shelxl refinement is uniquely defined
by the following loop, which should always be used as a source of
symmetry information in preference to the above space-group names.
They are only intended as comments.
;

loop_
_space_group_symop_operation_xyz
'x, y, z'
'-x+1/2, y+1/2, -z+1/2'
'-x, -y, -z'
'x-1/2, -y-1/2, z-1/2'

loop_
_atom_site_label
_atom_site_type_symbol
_atom_site_fract_x
_atom_site_fract_y
_atom_site_fract_z
_atom_site_U_iso_or_equiv
_atom_site_adp_type
_atom_site_occupancy
_atom_site_site_symmetry_order
_atom_site_calc_flag
_atom_site_refinement_flags_posn
_atom_site_refinement_flags_adp
_atom_site_refinement_flags_occupancy
_atom_site_disorder_assembly
_atom_site_disorder_group
Er1 Er 0.71178(2) 0.03549(2) 0.20781(2) 0.01680(4) Uani 1 1 d . . . . .
Er2 Er 0.71217(2) -0.29602(2) 0.70949(2) 0.01610(4) Uani 1 1 d . . . . .
Zn1 Zn 0.80956(2) -0.07843(2) 0.10901(2) 0.01521(7) Uani 1 1 d . . . . .
Zn2 Zn 0.79355(2) -0.17185(2) 0.60446(2) 0.01483(7) Uani 1 1 d . . . . .
O1 O 0.78243(12) 0.04974(12) 0.12922(10) 0.0203(4) Uani 1 1 d . . . . .
O2 O 0.70964(11) -0.08814(12) 0.14378(10) 0.0182(4) Uani 1 1 d . . . . .
O3 O 0.76896(12) 0.18631(12) 0.19899(10) 0.0209(4) Uani 1 1 d . . . . .
O4 O 0.58714(11) -0.05673(13) 0.18497(10) 0.0204(4) Uani 1 1 d . . . . .
O13 O 0.70124(11) -0.16802(12) 0.64946(9) 0.0183(4) Uani 1 1 d . . . . .
O14 O 0.77193(12) -0.30293(12) 0.62332(10) 0.0205(4) Uani 1 1 d . . . . .
O16 O 0.76710(11) -0.44366(12) 0.69212(9) 0.0187(4) Uani 1 1 d . . . . .
O15 O 0.58839(12) -0.21321(13) 0.69986(10) 0.0216(4) Uani 1 1 d . . . . .
O5 O 0.62200(13) 0.10819(14) 0.12073(11) 0.0281(5) Uani 1 1 d . . . . .
O7 O 0.61339(13) 0.13975(14) 0.22155(11) 0.0271(5) Uani 1 1 d . . . . .
O6 O 0.54697(19) 0.21618(19) 0.13936(16) 0.0627(10) Uani 1 1 d . . . . .
O10 O 0.67811(12) -0.02261(13) 0.30679(10) 0.0210(4) Uani 1 1 d . . . . .
O8 O 0.74278(13) 0.09910(13) 0.32217(10) 0.0252(5) Uani 1 1 d . . . . .
O9 O 0.70865(14) 0.03395(14) 0.40589(10) 0.0311(5) Uani 1 1 d . . . . .
O22 O 0.61706(12) -0.36448(13) 0.62343(10) 0.0233(4) Uani 1 1 d . . . . .
O20 O 0.61884(12) -0.40484(14) 0.72470(10) 0.0249(5) Uani 1 1 d . . . . .
O21 O 0.54522(15) -0.47638(16) 0.64127(14) 0.0433(7) Uani 1 1 d . . . . .
O19 O 0.75556(14) -0.35876(13) 0.82087(10) 0.0287(5) Uani 1 1 d . . . . .
O18 O 0.75114(16) -0.28573(15) 0.91115(11) 0.0399(6) Uani 1 1 d . . . . .
O23 O 0.88518(11) -0.16402(14) 0.67834(10) 0.0237(4) Uani 1 1 d . . . . .
O24 O 0.82967(12) -0.23391(16) 0.75187(10) 0.0289(5) Uani 1 1 d . . . . .
C44 C 0.9605(2) -0.1884(3) 0.78636(19) 0.0489(11) Uani 1 1 d . . . . .
H44A H 0.954184 -0.214606 0.827315 0.073 Uiso 1 1 calc R U . . .
H44B H 1.000566 -0.218678 0.770520 0.073 Uiso 1 1 calc R U . . .
H44C H 0.974018 -0.127227 0.793592 0.073 Uiso 1 1 calc R U . . .
O12 O 0.82447(12) -0.02534(15) 0.25894(10) 0.0261(5) Uani 1 1 d . . . . .
O11 O 0.89236(11) -0.08847(14) 0.19127(10) 0.0232(5) Uani 1 1 d . . . . .
C42 C 0.9570(2) -0.0528(3) 0.30125(16) 0.0392(9) Uani 1 1 d . . . . .
H42A H 0.944457 -0.026352 0.340006 0.059 Uiso 1 1 calc R U . . .
H42B H 0.975484 -0.111807 0.311483 0.059 Uiso 1 1 calc R U . . .
H42C H 0.996081 -0.018404 0.287237 0.059 Uiso 1 1 calc R U . . .
N1 N 0.84116(13) -0.03013(15) 0.02535(11) 0.0168(5) Uani 1 1 d . . . . .
N2 N 0.79461(13) -0.20763(14) 0.07687(11) 0.0158(5) Uani 1 1 d . . . . .
N5 N 0.76827(14) -0.04187(14) 0.57555(12) 0.0179(5) Uani 1 1 d . . . . .
N6 N 0.82142(13) -0.21491(14) 0.51777(11) 0.0163(5) Uani 1 1 d . . . . .
N3 N 0.59207(17) 0.15617(18) 0.15966(14) 0.0319(7) Uani 1 1 d . . . . .
N4 N 0.71042(14) 0.03727(15) 0.34715(12) 0.0201(5) Uani 1 1 d . . . . .
N8 N 0.59202(15) -0.41697(17) 0.66252(14) 0.0255(6) Uani 1 1 d . . . . .
N7 N 0.73614(16) -0.29186(15) 0.85085(12) 0.0248(6) Uani 1 1 d . . . . .
C43 C 0.88572(18) -0.1958(2) 0.73511(15) 0.0262(7) Uani 1 1 d . . . . .
H43 H 0.868687 -0.138921 0.749633 0.031 Uiso 1 1 calc R U . . .
C41 C 0.88607(18) -0.0556(2) 0.24615(15) 0.0249(7) Uani 1 1 d . . . . .
H41 H 0.898581 0.003003 0.231040 0.030 Uiso 1 1 calc R U . . .
C1 C 0.81423(15) 0.12207(17) 0.11204(13) 0.0155(5) Uani 1 1 d . . . . .
C2 C 0.80928(16) 0.19965(17) 0.14839(14) 0.0173(6) Uani 1 1 d . . . . .
C3 C 0.84006(17) 0.27820(18) 0.13338(15) 0.0213(6) Uani 1 1 d . . . . .
H3 H 0.837296 0.328285 0.158942 0.026 Uiso 1 1 calc R U . . .
C4 C 0.87568(18) 0.28181(19) 0.07901(16) 0.0253(7) Uani 1 1 d . . . . .
H4 H 0.896668 0.334741 0.068239 0.030 Uiso 1 1 calc R U . . .
C5 C 0.87984(18) 0.20815(18) 0.04163(16) 0.0235(7) Uani 1 1 d . . . . .
H5 H 0.901989 0.212095 0.004646 0.028 Uiso 1 1 calc R U . . .
C6 C 0.85105(16) 0.12604(17) 0.05822(14) 0.0179(6) Uani 1 1 d . . . . .
C7 C 0.85640(16) 0.05086(18) 0.01516(14) 0.0188(6) Uani 1 1 d . . . . .
H7 H 0.872646 0.062993 -0.023978 0.023 Uiso 1 1 calc R U . . .
C8 C 0.84859(17) -0.09337(18) -0.02732(13) 0.0206(6) Uani 1 1 d . . . . .
H8A H 0.850106 -0.061144 -0.067723 0.025 Uiso 1 1 calc R U . . .
H8B H 0.803841 -0.131541 -0.036139 0.025 Uiso 1 1 calc R U . . .
C9 C 0.92079(18) -0.1500(2) -0.00843(15) 0.0246(7) Uani 1 1 d . . . . .
H9A H 0.965265 -0.112067 -0.005622 0.030 Uiso 1 1 calc R U . . .
H9B H 0.921232 -0.192223 -0.043787 0.030 Uiso 1 1 calc R U . . .
C10 C 0.92913(17) -0.20078(18) 0.05696(15) 0.0221(6) Uani 1 1 d . . . . .
H10A H 0.974271 -0.238159 0.062266 0.026 Uiso 1 1 calc R U . . .
H10B H 0.937854 -0.158582 0.093200 0.026 Uiso 1 1 calc R U . . .
C11 C 0.86055(16) -0.25816(18) 0.06272(15) 0.0220(6) Uani 1 1 d . . . . .
H11A H 0.843935 -0.290448 0.021556 0.026 Uiso 1 1 calc R U . . .
H11B H 0.876664 -0.301088 0.097826 0.026 Uiso 1 1 calc R U . . .
C12 C 0.72999(16) -0.24819(17) 0.06653(14) 0.0190(6) Uani 1 1 d . . . . .
H12 H 0.728361 -0.302411 0.045019 0.023 Uiso 1 1 calc R U . . .
C13 C 0.65905(17) -0.21976(19) 0.08431(14) 0.0209(6) Uani 1 1 d . . . . .
C14 C 0.5958(2) -0.2765(2) 0.06751(19) 0.0399(9) Uani 1 1 d . . . . .
H14 H 0.599043 -0.325683 0.041204 0.048 Uiso 1 1 calc R U . . .
C15 C 0.5288(2) -0.2607(3) 0.0892(2) 0.0491(11) Uani 1 1 d . . . . .
H15 H 0.487509 -0.299307 0.077815 0.059 Uiso 1 1 calc R U . . .
C16 C 0.52300(18) -0.1871(2) 0.12816(18) 0.0349(8) Uani 1 1 d . . . . .
H16 H 0.478063 -0.176540 0.143188 0.042 Uiso 1 1 calc R U . . .
C17 C 0.58387(16) -0.13018(19) 0.14430(14) 0.0200(6) Uani 1 1 d . . . . .
C18 C 0.65298(15) -0.14460(17) 0.12280(13) 0.0152(5) Uani 1 1 d . . . . .
C19 C 0.7597(2) 0.26428(19) 0.23712(15) 0.0285(7) Uani 1 1 d . . . . .
H19A H 0.809231 0.285795 0.258960 0.043 Uiso 1 1 calc R U . . .
H19B H 0.730187 0.249683 0.269704 0.043 Uiso 1 1 calc R U . . .
H19C H 0.733414 0.309127 0.208026 0.043 Uiso 1 1 calc R U . . .
C20 C 0.52112(19) -0.0434(2) 0.21466(18) 0.0326(8) Uani 1 1 d . . . . .
H20A H 0.476287 -0.033978 0.180365 0.049 Uiso 1 1 calc R U . . .
H20B H 0.529579 0.007310 0.243265 0.049 Uiso 1 1 calc R U . . .
H20C H 0.513703 -0.094674 0.240040 0.049 Uiso 1 1 calc R U . . .
C21 C 0.80263(15) -0.37359(17) 0.60229(13) 0.0148(5) Uani 1 1 d . . . . .
C22 C 0.80066(16) -0.45302(17) 0.63726(13) 0.0154(5) Uani 1 1 d . . . . .
C23 C 0.82962(16) -0.53096(17) 0.61751(14) 0.0186(6) Uani 1 1 d . . . . .
H23 H 0.828032 -0.582904 0.641311 0.022 Uiso 1 1 calc R U . . .
C24 C 0.86151(19) -0.52988(19) 0.56066(15) 0.0253(7) Uani 1 1 d . . . . .
H24 H 0.881026 -0.581750 0.546448 0.030 Uiso 1 1 calc R U . . .
C25 C 0.86413(19) -0.45309(19) 0.52594(15) 0.0244(7) Uani 1 1 d . . . . .
H25 H 0.885366 -0.453862 0.488346 0.029 Uiso 1 1 calc R U . . .
C26 C 0.83543(16) -0.37301(18) 0.54584(14) 0.0182(6) Uani 1 1 d . . . . .
C27 C 0.83664(17) -0.29495(17) 0.50482(14) 0.0187(6) Uani 1 1 d . . . . .
H27 H 0.850135 -0.304333 0.464124 0.022 Uiso 1 1 calc R U . . .
C28 C 0.82243(18) -0.14895(19) 0.46532(14) 0.0216(6) Uani 1 1 d . . . . .
H28A H 0.774487 -0.116328 0.457527 0.026 Uiso 1 1 calc R U . . .
H28B H 0.825245 -0.179664 0.424565 0.026 Uiso 1 1 calc R U . . .
C29 C 0.88879(18) -0.08354(19) 0.48133(15) 0.0234(6) Uani 1 1 d . . . . .
H29A H 0.935971 -0.115233 0.480620 0.028 Uiso 1 1 calc R U . . .
H29B H 0.882058 -0.039939 0.446075 0.028 Uiso 1 1 calc R U . . .
C30 C 0.89905(17) -0.03449(19) 0.54745(15) 0.0222(6) Uani 1 1 d . . . . .
H30A H 0.913695 -0.076953 0.583110 0.027 Uiso 1 1 calc R U . . .
H30B H 0.941112 0.007064 0.550337 0.027 Uiso 1 1 calc R U . . .
C31 C 0.82858(17) 0.01571(18) 0.55847(16) 0.0226(6) Uani 1 1 d . . . . .
H31A H 0.844466 0.058155 0.593954 0.027 Uiso 1 1 calc R U . . .
H31B H 0.806891 0.048465 0.518485 0.027 Uiso 1 1 calc R U . . .
C32 C 0.70146(16) -0.00629(18) 0.56958(13) 0.0190(6) Uani 1 1 d . . . . .
H32 H 0.694750 0.048521 0.548757 0.023 Uiso 1 1 calc R U . . .
C33 C 0.63547(17) -0.04220(18) 0.59174(14) 0.0193(6) Uani 1 1 d . . . . .
C34 C 0.56674(18) 0.0067(2) 0.57841(16) 0.0281(7) Uani 1 1 d . . . . .
H34 H 0.563472 0.056555 0.551614 0.034 Uiso 1 1 calc R U . . .
C35 C 0.50443(18) -0.0174(2) 0.60390(18) 0.0316(8) Uani 1 1 d . . . . .
H35 H 0.459338 0.015465 0.593736 0.038 Uiso 1 1 calc R U . . .
C36 C 0.50885(17) -0.0912(2) 0.64515(15) 0.0239(6) Uani 1 1 d . . . . .
H36 H 0.467131 -0.107031 0.663314 0.029 Uiso 1 1 calc R U . . .
C37 C 0.57516(16) -0.14049(18) 0.65878(14) 0.0179(6) Uani 1 1 d . . . . .
C38 C 0.63958(16) -0.11806(17) 0.63192(13) 0.0162(5) Uani 1 1 d . . . . .
C39 C 0.76363(19) -0.52253(18) 0.73081(15) 0.0232(6) Uani 1 1 d . . . . .
H39A H 0.737488 -0.568317 0.702605 0.035 Uiso 1 1 calc R U . . .
H39B H 0.736295 -0.510080 0.765313 0.035 Uiso 1 1 calc R U . . .
H39C H 0.814786 -0.541639 0.750255 0.035 Uiso 1 1 calc R U . . .
C40 C 0.53249(19) -0.2292(2) 0.74077(18) 0.0334(8) Uani 1 1 d . . . . .
H40A H 0.525195 -0.176160 0.764228 0.050 Uiso 1 1 calc R U . . .
H40B H 0.550789 -0.275399 0.772048 0.050 Uiso 1 1 calc R U . . .
H40C H 0.484536 -0.246764 0.713088 0.050 Uiso 1 1 calc R U . . .
O17 O 0.69981(13) -0.23137(13) 0.81421(10) 0.0251(5) Uani 1 1 d . . . . .

loop_
_atom_site_aniso_label
_atom_site_aniso_U_11
_atom_site_aniso_U_22
_atom_site_aniso_U_33
_atom_site_aniso_U_23
_atom_site_aniso_U_13
_atom_site_aniso_U_12
Er1 0.02311(8) 0.01335(7) 0.01650(7) -0.00229(4) 0.01004(5) -0.00131(5)
Er2 0.02210(8) 0.01375(7) 0.01426(7) 0.00198(4) 0.00791(5) 0.00352(5)
Zn1 0.01915(17) 0.01231(14) 0.01559(15) -0.00247(11) 0.00686(13) -0.00159(12)
Zn2 0.01787(17) 0.01222(14) 0.01536(15) 0.00141(11) 0.00561(12) 0.00220(12)
O1 0.0295(12) 0.0114(9) 0.0245(11) -0.0027(8) 0.0157(9) -0.0051(8)
O2 0.0205(10) 0.0137(9) 0.0228(10) -0.0049(8) 0.0098(8) -0.0052(8)
O3 0.0320(12) 0.0136(9) 0.0204(10) -0.0045(8) 0.0131(9) -0.0012(8)
O4 0.0178(10) 0.0226(10) 0.0229(10) -0.0050(8) 0.0089(8) 0.0003(8)
O13 0.0200(10) 0.0153(9) 0.0218(10) 0.0045(8) 0.0089(8) 0.0049(8)
O14 0.0310(12) 0.0106(9) 0.0243(11) 0.0026(8) 0.0157(9) 0.0048(8)
O16 0.0276(11) 0.0140(9) 0.0174(10) 0.0045(8) 0.0112(9) 0.0042(8)
O15 0.0223(11) 0.0196(10) 0.0276(11) 0.0022(8) 0.0163(9) 0.0043(8)
O5 0.0346(13) 0.0291(12) 0.0252(11) 0.0055(9) 0.0169(10) 0.0095(10)
O7 0.0372(13) 0.0247(11) 0.0243(11) 0.0031(9) 0.0175(10) 0.0086(10)
O6 0.085(2) 0.0580(19) 0.0566(19) 0.0265(15) 0.0419(18) 0.0439(17)
O10 0.0265(11) 0.0171(10) 0.0203(10) -0.0007(8) 0.0066(9) -0.0018(8)
O8 0.0374(13) 0.0185(10) 0.0221(11) -0.0034(8) 0.0114(10) -0.0078(9)
O9 0.0485(15) 0.0288(12) 0.0167(11) 0.0051(9) 0.0079(10) 0.0053(10)
O22 0.0290(12) 0.0239(11) 0.0196(10) -0.0009(8) 0.0110(9) 0.0008(9)
O20 0.0289(12) 0.0241(11) 0.0248(11) 0.0058(9) 0.0131(9) 0.0030(9)
O21 0.0408(16) 0.0351(14) 0.0557(17) -0.0109(12) 0.0138(13) -0.0081(12)
O19 0.0500(15) 0.0171(10) 0.0192(11) 0.0003(8) 0.0079(10) 0.0019(10)
O18 0.0767(19) 0.0281(12) 0.0135(11) -0.0029(9) 0.0061(12) -0.0110(12)
O23 0.0187(11) 0.0322(12) 0.0199(10) 0.0049(9) 0.0031(8) -0.0009(9)
O24 0.0241(12) 0.0435(14) 0.0194(11) 0.0052(10) 0.0053(9) -0.0022(10)
C44 0.031(2) 0.078(3) 0.031(2) 0.012(2) -0.0073(16) -0.006(2)
O12 0.0199(11) 0.0379(13) 0.0210(11) -0.0052(9) 0.0058(9) 0.0041(9)
O11 0.0230(11) 0.0284(11) 0.0183(10) -0.0068(8) 0.0046(9) 0.0025(9)
C42 0.032(2) 0.061(2) 0.0229(17) -0.0165(16) 0.0005(15) 0.0059(17)
N1 0.0191(12) 0.0157(11) 0.0174(12) -0.0012(9) 0.0081(10) 0.0012(9)
N2 0.0200(13) 0.0132(11) 0.0145(11) -0.0012(8) 0.0038(9) 0.0004(9)
N5 0.0222(13) 0.0129(11) 0.0190(12) 0.0008(9) 0.0050(10) 0.0000(9)
N6 0.0216(13) 0.0143(11) 0.0137(11) 0.0017(8) 0.0055(10) -0.0012(9)
N3 0.0381(17) 0.0307(15) 0.0333(16) 0.0126(12) 0.0221(14) 0.0126(13)
N4 0.0268(14) 0.0170(12) 0.0166(12) 0.0000(9) 0.0047(10) 0.0057(10)
N8 0.0243(14) 0.0214(13) 0.0333(15) -0.0023(11) 0.0117(12) 0.0040(11)
N7 0.0422(17) 0.0158(12) 0.0174(12) -0.0005(9) 0.0085(12) -0.0097(11)
C43 0.0240(17) 0.0323(17) 0.0214(15) 0.0011(13) 0.0025(13) 0.0049(13)
C41 0.0256(17) 0.0242(15) 0.0241(15) -0.0029(12) 0.0036(13) -0.0028(13)
C1 0.0158(14) 0.0130(12) 0.0194(13) -0.0025(10) 0.0072(11) -0.0020(10)
C2 0.0193(15) 0.0157(13) 0.0174(14) -0.0021(10) 0.0055(11) -0.0001(11)
C3 0.0230(16) 0.0127(12) 0.0283(16) -0.0034(11) 0.0055(13) -0.0019(11)
C4 0.0273(17) 0.0153(13) 0.0364(18) 0.0012(12) 0.0136(14) -0.0058(12)
C5 0.0259(17) 0.0190(14) 0.0288(16) 0.0028(12) 0.0132(14) -0.0009(12)
C6 0.0216(15) 0.0133(12) 0.0194(14) 0.0009(10) 0.0054(11) -0.0022(11)
C7 0.0203(15) 0.0203(14) 0.0186(14) 0.0034(11) 0.0105(12) 0.0009(11)
C8 0.0299(17) 0.0201(14) 0.0145(13) -0.0035(11) 0.0109(12) -0.0005(12)
C9 0.0286(17) 0.0228(15) 0.0266(16) -0.0028(12) 0.0151(13) 0.0036(12)
C10 0.0201(15) 0.0199(14) 0.0259(15) -0.0038(11) 0.0044(12) 0.0048(11)
C11 0.0209(16) 0.0184(14) 0.0269(15) -0.0023(12) 0.0053(12) 0.0032(12)
C12 0.0254(16) 0.0115(12) 0.0192(14) -0.0036(10) 0.0028(12) 0.0006(11)
C13 0.0195(15) 0.0192(14) 0.0227(15) -0.0052(11) 0.0012(12) -0.0009(11)
C14 0.031(2) 0.0350(19) 0.054(2) -0.0252(17) 0.0092(17) -0.0095(15)
C15 0.0231(19) 0.046(2) 0.078(3) -0.033(2) 0.0105(19) -0.0163(17)
C16 0.0163(16) 0.044(2) 0.046(2) -0.0175(17) 0.0087(15) -0.0044(14)
C17 0.0188(15) 0.0195(14) 0.0204(14) -0.0016(11) 0.0012(11) -0.0006(11)
C18 0.0160(14) 0.0160(13) 0.0136(12) 0.0024(10) 0.0028(10) -0.0012(10)
C19 0.047(2) 0.0184(15) 0.0236(16) -0.0067(12) 0.0156(15) -0.0017(14)
C20 0.0198(17) 0.0377(19) 0.044(2) -0.0111(15) 0.0150(15) -0.0013(14)
C21 0.0164(14) 0.0140(12) 0.0152(13) -0.0015(10) 0.0058(11) -0.0002(10)
C22 0.0159(14) 0.0154(13) 0.0155(13) -0.0006(10) 0.0048(11) 0.0003(10)
C23 0.0215(15) 0.0129(13) 0.0220(14) 0.0020(10) 0.0057(12) 0.0036(11)
C24 0.0371(19) 0.0151(14) 0.0278(16) -0.0013(11) 0.0158(14) 0.0071(12)
C25 0.0356(19) 0.0188(14) 0.0234(15) -0.0008(12) 0.0168(14) 0.0047(13)
C26 0.0182(15) 0.0170(13) 0.0203(14) -0.0008(11) 0.0058(11) 0.0010(11)
C27 0.0211(15) 0.0185(14) 0.0179(14) -0.0005(11) 0.0073(12) -0.0011(11)
C28 0.0330(17) 0.0200(14) 0.0140(13) 0.0026(11) 0.0098(12) -0.0012(12)
C29 0.0287(17) 0.0194(14) 0.0259(15) 0.0038(12) 0.0140(13) -0.0011(12)
C30 0.0197(15) 0.0210(14) 0.0249(15) 0.0020(11) 0.0022(12) -0.0042(11)
C31 0.0229(16) 0.0150(13) 0.0306(16) 0.0019(12) 0.0069(13) -0.0021(11)
C32 0.0253(16) 0.0140(13) 0.0168(13) 0.0005(10) 0.0026(12) 0.0031(11)
C33 0.0223(15) 0.0164(13) 0.0178(14) -0.0018(10) 0.0008(12) 0.0031(11)
C34 0.0287(18) 0.0227(15) 0.0302(17) 0.0055(13) 0.0003(14) 0.0055(13)
C35 0.0183(16) 0.0298(17) 0.045(2) 0.0017(15) 0.0029(15) 0.0102(13)
C36 0.0162(15) 0.0251(15) 0.0300(16) -0.0046(12) 0.0038(12) 0.0027(12)
C37 0.0200(15) 0.0158(13) 0.0175(13) -0.0052(10) 0.0027(11) 0.0020(11)
C38 0.0164(14) 0.0146(12) 0.0168(13) -0.0054(10) 0.0017(11) 0.0015(10)
C39 0.0349(18) 0.0142(13) 0.0227(15) 0.0070(11) 0.0108(13) 0.0047(12)
C40 0.035(2) 0.0289(17) 0.045(2) 0.0073(15) 0.0280(17) 0.0059(14)
O17 0.0364(13) 0.0191(10) 0.0214(11) -0.0008(8) 0.0096(9) 0.0025(9)

loop_
_atom_type_symbol
_atom_type_description
_atom_type_scat_dispersion_real
_atom_type_scat_dispersion_imag
_atom_type_scat_source
C C 0.0033 0.0016 'International Tables Vol C Tables 4.2.6.8 and 6.1.1.4'
H H 0.0000 0.0000 'International Tables Vol C Tables 4.2.6.8 and 6.1.1.4'
N N 0.0061 0.0033 'International Tables Vol C Tables 4.2.6.8 and 6.1.1.4'
O O 0.0106 0.0060 'International Tables Vol C Tables 4.2.6.8 and 6.1.1.4'
Zn Zn 0.2839 1.4301 'International Tables Vol C Tables 4.2.6.8 and 6.1.1.4'
Er Er -0.2586 4.9576 'International Tables Vol C Tables 4.2.6.8 and 6.1.1.4'

loop_
_geom_angle_atom_site_label_1
_geom_angle_atom_site_label_2
_geom_angle_atom_site_label_3
_geom_angle
_geom_angle_site_symmetry_1
_geom_angle_site_symmetry_3
_geom_angle_publ_flag
O1 Er1 O12 78.46(8) . . ?
O1 Er1 O2 66.97(7) . . ?
O12 Er1 O2 80.91(7) . . ?
O1 Er1 O5 78.72(7) . . ?
O12 Er1 O5 157.17(7) . . ?
O2 Er1 O5 90.86(7) . . ?
O1 Er1 O10 156.36(7) . . ?
O12 Er1 O10 79.04(7) . . ?
O2 Er1 O10 102.29(7) . . ?
O5 Er1 O10 123.67(7) . . ?
O1 Er1 O7 123.17(7) . . ?
O12 Er1 O7 143.73(8) . . ?
O2 Er1 O7 132.58(7) . . ?
O5 Er1 O7 53.42(7) . . ?
O10 Er1 O7 79.91(7) . . ?
O1 Er1 O8 126.37(7) . . ?
O12 Er1 O8 73.55(7) . . ?
O2 Er1 O8 146.50(7) . . ?
O5 Er1 O8 120.61(7) . . ?
O10 Er1 O8 52.20(6) . . ?
O7 Er1 O8 70.20(7) . . ?
O1 Er1 O3 64.42(6) . . ?
O12 Er1 O3 94.00(7) . . ?
O2 Er1 O3 131.15(6) . . ?
O5 Er1 O3 75.40(7) . . ?
O10 Er1 O3 124.54(6) . . ?
O7 Er1 O3 74.40(7) . . ?
O8 Er1 O3 72.90(6) . . ?
O1 Er1 O4 120.48(7) . . ?
O12 Er1 O4 120.75(7) . . ?
O2 Er1 O4 62.72(6) . . ?
O5 Er1 O4 72.47(7) . . ?
O10 Er1 O4 66.47(7) . . ?
O7 Er1 O4 75.97(7) . . ?
O8 Er1 O4 113.14(6) . . ?
O3 Er1 O4 145.22(7) . . ?
O1 Er1 N3 100.29(7) . . ?
O12 Er1 N3 163.56(8) . . ?
O2 Er1 N3 113.94(8) . . ?
O5 Er1 N3 26.77(7) . . ?
O10 Er1 N3 103.34(7) . . ?
O7 Er1 N3 26.78(7) . . ?
O8 Er1 N3 94.85(8) . . ?
O3 Er1 N3 71.09(8) . . ?
O4 Er1 N3 74.23(8) . . ?
O1 Er1 N4 146.79(8) . . ?
O12 Er1 N4 74.31(7) . . ?
O2 Er1 N4 125.55(7) . . ?
O5 Er1 N4 126.70(7) . . ?
O10 Er1 N4 26.22(6) . . ?
O7 Er1 N4 73.74(7) . . ?
O8 Er1 N4 25.99(6) . . ?
O3 Er1 N4 98.68(6) . . ?
O4 Er1 N4 90.07(7) . . ?
N3 Er1 N4 100.48(7) . . ?
O1 Er1 Zn1 35.91(5) . . ?
O12 Er1 Zn1 63.77(5) . . ?
O2 Er1 Zn1 35.94(5) . . ?
O5 Er1 Zn1 97.38(5) . . ?
O10 Er1 Zn1 124.69(5) . . ?
O7 Er1 Zn1 150.75(5) . . ?
O8 Er1 Zn1 135.89(5) . . ?
O3 Er1 Zn1 98.66(4) . . ?
O4 Er1 Zn1 98.30(4) . . ?
N3 Er1 Zn1 123.98(6) . . ?
N4 Er1 Zn1 135.42(5) . . ?
O14 Er2 O13 67.29(7) . . ?
O14 Er2 O24 77.06(8) . . ?
O13 Er2 O24 80.02(7) . . ?
O14 Er2 O20 121.53(7) . . ?
O13 Er2 O20 131.88(7) . . ?
O24 Er2 O20 146.18(7) . . ?
O14 Er2 O22 77.03(7) . . ?
O13 Er2 O22 89.91(7) . . ?
O24 Er2 O22 154.10(7) . . ?
O20 Er2 O22 53.45(7) . . ?
O14 Er2 O17 150.02(7) . . ?
O13 Er2 O17 97.28(7) . . ?
O24 Er2 O17 74.94(7) . . ?
O20 Er2 O17 88.11(7) . . ?
O22 Er2 O17 130.38(7) . . ?
O14 Er2 O19 127.59(7) . . ?
O13 Er2 O19 143.97(7) . . ?
O24 Er2 O19 73.63(7) . . ?
O20 Er2 O19 72.84(7) . . ?
O22 Er2 O19 123.82(7) . . ?
O17 Er2 O19 52.57(7) . . ?
O14 Er2 O16 65.29(6) . . ?
O13 Er2 O16 132.33(6) . . ?
O24 Er2 O16 93.89(8) . . ?
O20 Er2 O16 73.01(6) . . ?
O22 Er2 O16 75.31(7) . . ?
O17 Er2 O16 126.95(7) . . ?
O19 Er2 O16 74.42(6) . . ?
O14 Er2 O15 120.81(7) . . ?
O13 Er2 O15 63.83(6) . . ?
O24 Er2 O15 122.84(8) . . ?
O20 Er2 O15 74.50(7) . . ?
O22 Er2 O15 71.70(7) . . ?
O17 Er2 O15 68.09(7) . . ?
O19 Er2 O15 111.57(7) . . ?
O16 Er2 O15 143.22(7) . . ?
O14 Er2 N8 98.51(8) . . ?
O13 Er2 N8 112.97(7) . . ?
O24 Er2 N8 163.78(8) . . ?
O20 Er2 N8 26.87(7) . . ?
O22 Er2 N8 26.71(7) . . ?
O17 Er2 N8 111.34(7) . . ?
O19 Er2 N8 97.93(8) . . ?
O16 Er2 N8 70.28(7) . . ?
O15 Er2 N8 72.94(7) . . ?
O14 Er2 N7 144.06(8) . . ?
O13 Er2 N7 120.76(7) . . ?
O24 Er2 N7 70.85(7) . . ?
O20 Er2 N7 80.95(7) . . ?
O22 Er2 N7 133.74(7) . . ?
O17 Er2 N7 26.33(7) . . ?
O19 Er2 N7 26.33(7) . . ?
O16 Er2 N7 100.75(7) . . ?
O15 Er2 N7 90.68(7) . . ?
N8 Er2 N7 107.76(7) . . ?
O14 Er2 Zn2 36.17(5) . . ?
O13 Er2 Zn2 35.75(5) . . ?
O24 Er2 Zn2 62.69(5) . . ?
O20 Er2 Zn2 148.92(5) . . ?
O22 Er2 Zn2 95.51(5) . . ?
O17 Er2 Zn2 118.21(5) . . ?
O19 Er2 Zn2 135.56(6) . . ?
O16 Er2 Zn2 99.86(4) . . ?
O15 Er2 Zn2 99.04(5) . . ?
N8 Er2 Zn2 122.05(6) . . ?
N7 Er2 Zn2 129.98(5) . . ?
O11 Zn1 N1 116.99(9) . . ?
O11 Zn1 O2 103.70(8) . . ?
N1 Zn1 O2 136.48(9) . . ?
O11 Zn1 O1 93.58(8) . . ?
N1 Zn1 O1 87.22(8) . . ?
O2 Zn1 O1 74.98(7) . . ?
O11 Zn1 N2 102.84(9) . . ?
N1 Zn1 N2 96.16(9) . . ?
O2 Zn1 N2 88.91(8) . . ?
O1 Zn1 N2 159.38(9) . . ?
O11 Zn1 Er1 84.87(6) . . ?
N1 Zn1 Er1 125.73(6) . . ?
O2 Zn1 Er1 40.70(5) . . ?
O1 Zn1 Er1 39.97(5) . . ?
N2 Zn1 Er1 128.53(7) . . ?
O23 Zn2 O13 105.03(8) . . ?
O23 Zn2 N6 112.06(9) . . ?
O13 Zn2 N6 139.75(9) . . ?
O23 Zn2 O14 93.92(9) . . ?
O13 Zn2 O14 75.19(7) . . ?
N6 Zn2 O14 86.99(8) . . ?
O23 Zn2 N5 104.90(9) . . ?
O13 Zn2 N5 87.52(8) . . ?
N6 Zn2 N5 97.35(9) . . ?
O14 Zn2 N5 157.28(9) . . ?
O23 Zn2 Er2 86.35(6) . . ?
O13 Zn2 Er2 40.65(5) . . ?
N6 Zn2 Er2 126.02(6) . . ?
O14 Zn2 Er2 39.95(5) . . ?
N5 Zn2 Er2 127.49(7) . . ?
C1 O1 Zn1 126.63(17) . . ?
C1 O1 Er1 127.46(17) . . ?
Zn1 O1 Er1 104.12(8) . . ?
C18 O2 Zn1 126.01(17) . . ?
C18 O2 Er1 129.55(17) . . ?
Zn1 O2 Er1 103.36(8) . . ?
C2 O3 C19 115.0(2) . . ?
C2 O3 Er1 117.53(15) . . ?
C19 O3 Er1 127.29(17) . . ?
C17 O4 C20 115.6(2) . . ?
C17 O4 Er1 118.04(16) . . ?
C20 O4 Er1 126.20(17) . . ?
C38 O13 Zn2 126.30(17) . . ?
C38 O13 Er2 127.31(17) . . ?
Zn2 O13 Er2 103.60(8) . . ?
C21 O14 Zn2 127.60(17) . . ?
C21 O14 Er2 126.46(16) . . ?
Zn2 O14 Er2 103.88(8) . . ?
C22 O16 C39 116.1(2) . . ?
C22 O16 Er2 117.08(15) . . ?
C39 O16 Er2 126.72(16) . . ?
C37 O15 C40 116.1(2) . . ?
C37 O15 Er2 118.87(16) . . ?
C40 O15 Er2 124.60(18) . . ?
N3 O5 Er1 95.21(17) . . ?
N3 O7 Er1 94.70(16) . . ?
N4 O10 Er1 97.70(15) . . ?
N4 O8 Er1 93.96(15) . . ?
N8 O22 Er2 95.00(17) . . ?
N8 O20 Er2 95.23(16) . . ?
N7 O19 Er2 94.70(16) . . ?
C43 O23 Zn2 122.2(2) . . ?
C43 O24 Er2 142.6(2) . . ?
C43 C44 H44A 109.4 . . ?
C43 C44 H44B 109.8 . . ?
H44A C44 H44B 109.5 . . ?
C43 C44 H44C 109.2 . . ?
H44A C44 H44C 109.5 . . ?
H44B C44 H44C 109.5 . . ?
C41 O12 Er1 140.7(2) . . ?
C41 O11 Zn1 122.69(19) . . ?
C41 C42 H42A 109.4 . . ?
C41 C42 H42B 109.5 . . ?
H42A C42 H42B 109.5 . . ?
C41 C42 H42C 109.4 . . ?
H42A C42 H42C 109.5 . . ?
H42B C42 H42C 109.5 . . ?
C7 N1 C8 116.5(2) . . ?
C7 N1 Zn1 125.55(19) . . ?
C8 N1 Zn1 117.97(17) . . ?
C12 N2 C11 116.2(2) . . ?
C12 N2 Zn1 123.93(19) . . ?
C11 N2 Zn1 119.87(17) . . ?
C32 N5 C31 115.6(2) . . ?
C32 N5 Zn2 124.32(19) . . ?
C31 N5 Zn2 120.05(17) . . ?
C27 N6 C28 116.9(2) . . ?
C27 N6 Zn2 125.45(19) . . ?
C28 N6 Zn2 117.67(17) . . ?
O6 N3 O5 122.4(3) . . ?
O6 N3 O7 121.5(3) . . ?
O5 N3 O7 116.1(2) . . ?
O6 N3 Er1 172.2(3) . . ?
O5 N3 Er1 58.02(14) . . ?
O7 N3 Er1 58.53(14) . . ?
O9 N4 O8 122.9(2) . . ?
O9 N4 O10 120.9(2) . . ?
O8 N4 O10 116.1(2) . . ?
O9 N4 Er1 176.94(19) . . ?
O8 N4 Er1 60.05(13) . . ?
O10 N4 Er1 56.08(13) . . ?
O21 N8 O22 121.7(3) . . ?
O21 N8 O20 122.6(3) . . ?
O22 N8 O20 115.8(2) . . ?
O21 N8 Er2 173.3(2) . . ?
O22 N8 Er2 58.29(14) . . ?
O20 N8 Er2 57.89(14) . . ?
O18 N7 O19 122.1(3) . . ?
O18 N7 O17 121.7(3) . . ?
O19 N7 O17 116.1(2) . . ?
O18 N7 Er2 174.9(2) . . ?
O19 N7 Er2 58.97(14) . . ?
O17 N7 Er2 57.43(13) . . ?
O23 C43 O24 125.0(3) . . ?
O23 C43 C44 116.8(3) . . ?
O24 C43 C44 118.1(3) . . ?
O23 C43 H43 89.7 . . ?
O24 C43 H43 89.7 . . ?
C44 C43 H43 89.8 . . ?
O11 C41 O12 124.9(3) . . ?
O11 C41 C42 117.9(3) . . ?
O12 C41 C42 117.2(3) . . ?
O11 C41 H41 90.2 . . ?
O12 C41 H41 90.2 . . ?
C42 C41 H41 90.2 . . ?
O1 C1 C6 123.2(2) . . ?
O1 C1 C2 118.3(2) . . ?
C6 C1 C2 118.5(2) . . ?
C3 C2 O3 125.8(2) . . ?
C3 C2 C1 122.1(3) . . ?
O3 C2 C1 112.1(2) . . ?
C2 C3 C4 118.9(3) . . ?
C2 C3 H3 120.5 . . ?
C4 C3 H3 120.5 . . ?
C5 C4 C3 120.5(3) . . ?
C5 C4 H4 119.8 . . ?
C3 C4 H4 119.8 . . ?
C4 C5 C6 121.1(3) . . ?
C4 C5 H5 119.5 . . ?
C6 C5 H5 119.4 . . ?
C1 C6 C5 118.8(3) . . ?
C1 C6 C7 123.3(2) . . ?
C5 C6 C7 117.8(3) . . ?
N1 C7 C6 127.1(3) . . ?
N1 C7 H7 116.4 . . ?
C6 C7 H7 116.5 . . ?
N1 C8 C9 112.1(2) . . ?
N1 C8 H8A 109.2 . . ?
C9 C8 H8A 109.2 . . ?
N1 C8 H8B 109.2 . . ?
C9 C8 H8B 109.2 . . ?
H8A C8 H8B 107.9 . . ?
C8 C9 C10 115.4(2) . . ?
C8 C9 H9A 108.4 . . ?
C10 C9 H9A 108.4 . . ?
C8 C9 H9B 108.4 . . ?
C10 C9 H9B 108.4 . . ?
H9A C9 H9B 107.5 . . ?
C11 C10 C9 115.0(3) . . ?
C11 C10 H10A 108.5 . . ?
C9 C10 H10A 108.5 . . ?
C11 C10 H10B 108.5 . . ?
C9 C10 H10B 108.5 . . ?
H10A C10 H10B 107.5 . . ?
N2 C11 C10 113.7(2) . . ?
N2 C11 H11A 108.8 . . ?
C10 C11 H11A 108.8 . . ?
N2 C11 H11B 108.8 . . ?
C10 C11 H11B 108.8 . . ?
H11A C11 H11B 107.7 . . ?
N2 C12 C13 127.9(3) . . ?
N2 C12 H12 116.1 . . ?
C13 C12 H12 116.0 . . ?
C14 C13 C18 118.9(3) . . ?
C14 C13 C12 116.9(3) . . ?
C18 C13 C12 123.8(3) . . ?
C15 C14 C13 121.3(3) . . ?
C15 C14 H14 119.4 . . ?
C13 C14 H14 119.3 . . ?
C14 C15 C16 120.0(3) . . ?
C14 C15 H15 120.0 . . ?
C16 C15 H15 120.0 . . ?
C17 C16 C15 119.6(3) . . ?
C17 C16 H16 120.2 . . ?
C15 C16 H16 120.2 . . ?
C16 C17 O4 125.6(3) . . ?
C16 C17 C18 121.6(3) . . ?
O4 C17 C18 112.6(2) . . ?
O2 C18 C13 124.3(2) . . ?
O2 C18 C17 117.0(2) . . ?
C13 C18 C17 118.6(2) . . ?
O3 C19 H19A 109.5 . . ?
O3 C19 H19B 109.5 . . ?
H19A C19 H19B 109.5 . . ?
O3 C19 H19C 109.5 . . ?
H19A C19 H19C 109.5 . . ?
H19B C19 H19C 109.5 . . ?
O4 C20 H20A 109.5 . . ?
O4 C20 H20B 109.5 . . ?
H20A C20 H20B 109.5 . . ?
O4 C20 H20C 109.5 . . ?
H20A C20 H20C 109.5 . . ?
H20B C20 H20C 109.5 . . ?
O14 C21 C26 122.7(2) . . ?
O14 C21 C22 118.0(2) . . ?
C26 C21 C22 119.2(2) . . ?
C23 C22 O16 125.2(2) . . ?
C23 C22 C21 121.9(3) . . ?
O16 C22 C21 113.0(2) . . ?
C22 C23 C24 118.4(3) . . ?
C22 C23 H23 120.8 . . ?
C24 C23 H23 120.8 . . ?
C25 C24 C23 120.6(3) . . ?
C25 C24 H24 119.7 . . ?
C23 C24 H24 119.7 . . ?
C24 C25 C26 121.6(3) . . ?
C24 C25 H25 119.2 . . ?
C26 C25 H25 119.2 . . ?
C21 C26 C25 118.3(3) . . ?
C21 C26 C27 123.0(2) . . ?
C25 C26 C27 118.6(3) . . ?
N6 C27 C26 128.1(3) . . ?
N6 C27 H27 115.9 . . ?
C26 C27 H27 116.0 . . ?
N6 C28 C29 114.1(2) . . ?
N6 C28 H28A 108.7 . . ?
C29 C28 H28A 108.7 . . ?
N6 C28 H28B 108.7 . . ?
C29 C28 H28B 108.7 . . ?
H28A C28 H28B 107.6 . . ?
C30 C29 C28 116.9(2) . . ?
C30 C29 H29A 108.1 . . ?
C28 C29 H29A 108.1 . . ?
C30 C29 H29B 108.1 . . ?
C28 C29 H29B 108.1 . . ?
H29A C29 H29B 107.3 . . ?
C31 C30 C29 115.2(3) . . ?
C31 C30 H30A 108.5 . . ?
C29 C30 H30A 108.5 . . ?
C31 C30 H30B 108.5 . . ?
C29 C30 H30B 108.5 . . ?
H30A C30 H30B 107.5 . . ?
N5 C31 C30 113.7(2) . . ?
N5 C31 H31A 108.8 . . ?
C30 C31 H31A 108.8 . . ?
N5 C31 H31B 108.8 . . ?
C30 C31 H31B 108.8 . . ?
H31A C31 H31B 107.7 . . ?
N5 C32 C33 127.3(3) . . ?
N5 C32 H32 116.4 . . ?
C33 C32 H32 116.4 . . ?
C34 C33 C38 118.7(3) . . ?
C34 C33 C32 118.0(3) . . ?
C38 C33 C32 122.9(3) . . ?
C35 C34 C33 121.7(3) . . ?
C35 C34 H34 119.1 . . ?
C33 C34 H34 119.1 . . ?
C34 C35 C36 119.8(3) . . ?
C34 C35 H35 120.1 . . ?
C36 C35 H35 120.1 . . ?
C37 C36 C35 119.7(3) . . ?
C37 C36 H36 120.2 . . ?
C35 C36 H36 120.1 . . ?
C36 C37 O15 126.0(3) . . ?
C36 C37 C38 121.4(3) . . ?
O15 C37 C38 112.5(2) . . ?
O13 C38 C33 124.5(3) . . ?
O13 C38 C37 116.8(2) . . ?
C33 C38 C37 118.6(2) . . ?
O16 C39 H39A 109.5 . . ?
O16 C39 H39B 109.4 . . ?
H39A C39 H39B 109.5 . . ?
O16 C39 H39C 109.5 . . ?
H39A C39 H39C 109.5 . . ?
H39B C39 H39C 109.5 . . ?
O15 C40 H40A 109.4 . . ?
O15 C40 H40B 109.4 . . ?
H40A C40 H40B 109.5 . . ?
O15 C40 H40C 109.5 . . ?
H40A C40 H40C 109.5 . . ?
H40B C40 H40C 109.5 . . ?
N7 O17 Er2 96.25(15) . . ?

loop_
_geom_bond_atom_site_label_1
_geom_bond_atom_site_label_2
_geom_bond_distance
_geom_bond_site_symmetry_2
_geom_bond_publ_flag
Er1 O1 2.2581(19) . ?
Er1 O12 2.259(2) . ?
Er1 O2 2.2848(18) . ?
Er1 O5 2.406(2) . ?
Er1 O10 2.4085(19) . ?
Er1 O7 2.417(2) . ?
Er1 O8 2.498(2) . ?
Er1 O3 2.5206(19) . ?
Er1 O4 2.580(2) . ?
Er1 N3 2.825(3) . ?
Er1 N4 2.876(2) . ?
Er1 Zn1 3.4090(4) . ?
Er2 O14 2.254(2) . ?
Er2 O13 2.2844(18) . ?
Er2 O24 2.294(2) . ?
Er2 O20 2.406(2) . ?
Er2 O22 2.415(2) . ?
Er2 O17 2.420(2) . ?
Er2 O19 2.455(2) . ?
Er2 O16 2.4941(19) . ?
Er2 O15 2.507(2) . ?
Er2 N8 2.828(3) . ?
Er2 N7 2.855(3) . ?
Er2 Zn2 3.4086(4) . ?
Zn1 O11 2.007(2) . ?
Zn1 N1 2.056(2) . ?
Zn1 O2 2.0567(19) . ?
Zn1 O1 2.0618(19) . ?
Zn1 N2 2.063(2) . ?
Zn2 O23 1.989(2) . ?
Zn2 O13 2.0492(19) . ?
Zn2 N6 2.057(2) . ?
Zn2 O14 2.0724(19) . ?
Zn2 N5 2.077(2) . ?
O1 C1 1.314(3) . ?
O2 C18 1.324(3) . ?
O3 C2 1.398(3) . ?
O3 C19 1.446(3) . ?
O4 C17 1.386(3) . ?
O4 C20 1.448(4) . ?
O13 C38 1.320(3) . ?
O14 C21 1.315(3) . ?
O16 C22 1.391(3) . ?
O16 C39 1.444(3) . ?
O15 C37 1.378(3) . ?
O15 C40 1.452(3) . ?
O5 N3 1.278(3) . ?
O7 N3 1.277(3) . ?
O6 N3 1.226(4) . ?
O10 N4 1.282(3) . ?
O8 N4 1.263(3) . ?
O9 N4 1.218(3) . ?
O22 N8 1.276(3) . ?
O20 N8 1.284(3) . ?
O21 N8 1.242(3) . ?
O19 N7 1.271(3) . ?
O18 N7 1.219(3) . ?
O23 C43 1.263(4) . ?
O24 C43 1.261(4) . ?
C44 C43 1.522(4) . ?
C44 H44A 0.9600 . ?
C44 H44B 0.9600 . ?
C44 H44C 0.9600 . ?
O12 C41 1.265(4) . ?
O11 C41 1.262(3) . ?
C42 C41 1.513(4) . ?
C42 H42A 0.9600 . ?
C42 H42B 0.9600 . ?
C42 H42C 0.9600 . ?
N1 C7 1.282(3) . ?
N1 C8 1.473(3) . ?
N2 C12 1.282(4) . ?
N2 C11 1.480(4) . ?
N5 C32 1.288(4) . ?
N5 C31 1.481(3) . ?
N6 C27 1.281(3) . ?
N6 C28 1.474(3) . ?
N7 O17 1.274(3) . ?
C43 H43 0.9800 . ?
C41 H41 0.9800 . ?
C1 C6 1.402(4) . ?
C1 C2 1.405(4) . ?
C2 C3 1.371(4) . ?
C3 C4 1.399(4) . ?
C3 H3 0.9300 . ?
C4 C5 1.365(4) . ?
C4 H4 0.9300 . ?
C5 C6 1.413(4) . ?
C5 H5 0.9300 . ?
C6 C7 1.458(4) . ?
C7 H7 0.9300 . ?
C8 C9 1.527(4) . ?
C8 H8A 0.9700 . ?
C8 H8B 0.9700 . ?
C9 C10 1.531(4) . ?
C9 H9A 0.9700 . ?
C9 H9B 0.9700 . ?
C10 C11 1.523(4) . ?
C10 H10A 0.9700 . ?
C10 H10B 0.9700 . ?
C11 H11A 0.9700 . ?
C11 H11B 0.9700 . ?
C12 C13 1.452(4) . ?
C12 H12 0.9300 . ?
C13 C14 1.400(4) . ?
C13 C18 1.404(4) . ?
C14 C15 1.380(5) . ?
C14 H14 0.9300 . ?
C15 C16 1.388(5) . ?
C15 H15 0.9300 . ?
C16 C17 1.370(4) . ?
C16 H16 0.9300 . ?
C17 C18 1.409(4) . ?
C19 H19A 0.9600 . ?
C19 H19B 0.9600 . ?
C19 H19C 0.9600 . ?
C20 H20A 0.9600 . ?
C20 H20B 0.9600 . ?
C20 H20C 0.9600 . ?
C21 C26 1.406(4) . ?
C21 C22 1.405(4) . ?
C22 C23 1.382(4) . ?
C23 C24 1.404(4) . ?
C23 H23 0.9300 . ?
C24 C25 1.370(4) . ?
C24 H24 0.9300 . ?
C25 C26 1.409(4) . ?
C25 H25 0.9300 . ?
C26 C27 1.455(4) . ?
C27 H27 0.9300 . ?
C28 C29 1.524(4) . ?
C28 H28A 0.9700 . ?
C28 H28B 0.9700 . ?
C29 C30 1.528(4) . ?
C29 H29A 0.9700 . ?
C29 H29B 0.9700 . ?
C30 C31 1.524(4) . ?
C30 H30A 0.9700 . ?
C30 H30B 0.9700 . ?
C31 H31A 0.9700 . ?
C31 H31B 0.9700 . ?
C32 C33 1.452(4) . ?
C32 H32 0.9300 . ?
C33 C34 1.407(4) . ?
C33 C38 1.408(4) . ?
C34 C35 1.372(5) . ?
C34 H34 0.9300 . ?
C35 C36 1.396(4) . ?
C35 H35 0.9300 . ?
C36 C37 1.375(4) . ?
C36 H36 0.9300 . ?
C37 C38 1.415(4) . ?
C39 H39A 0.9600 . ?
C39 H39B 0.9600 . ?
C39 H39C 0.9600 . ?
C40 H40A 0.9600 . ?
C40 H40B 0.9600 . ?
C40 H40C 0.9600 . ?

loop_
_geom_torsion_atom_site_label_1
_geom_torsion_atom_site_label_2
_geom_torsion_atom_site_label_3
_geom_torsion_atom_site_label_4
_geom_torsion
_geom_torsion_site_symmetry_1
_geom_torsion_site_symmetry_2
_geom_torsion_site_symmetry_3
_geom_torsion_site_symmetry_4
_geom_torsion_publ_flag
Er1 O5 N3 O6 170.8(3) . . . . ?
Er1 O5 N3 O7 -7.3(3) . . . . ?
Er1 O7 N3 O6 -170.9(3) . . . . ?
Er1 O7 N3 O5 7.3(3) . . . . ?
Er1 O8 N4 O9 179.2(2) . . . . ?
Er1 O8 N4 O10 -1.5(2) . . . . ?
Er1 O10 N4 O9 -179.2(2) . . . . ?
Er1 O10 N4 O8 1.6(2) . . . . ?
Er2 O22 N8 O21 -172.1(2) . . . . ?
Er2 O22 N8 O20 7.2(2) . . . . ?
Er2 O20 N8 O21 172.1(2) . . . . ?
Er2 O20 N8 O22 -7.2(2) . . . . ?
Er2 O19 N7 O18 -174.2(3) . . . . ?
Er2 O19 N7 O17 5.9(3) . . . . ?
Zn2 O23 C43 O24 -1.3(5) . . . . ?
Zn2 O23 C43 C44 177.7(3) . . . . ?
Er2 O24 C43 O23 14.4(6) . . . . ?
Er2 O24 C43 C44 -164.6(3) . . . . ?
Zn1 O11 C41 O12 11.6(4) . . . . ?
Zn1 O11 C41 C42 -169.2(2) . . . . ?
Er1 O12 C41 O11 -26.8(5) . . . . ?
Er1 O12 C41 C42 154.0(3) . . . . ?
Zn1 O1 C1 C6 23.9(4) . . . . ?
Er1 O1 C1 C6 -173.8(2) . . . . ?
Zn1 O1 C1 C2 -157.8(2) . . . . ?
Er1 O1 C1 C2 4.6(4) . . . . ?
C19 O3 C2 C3 0.6(4) . . . . ?
Er1 O3 C2 C3 175.7(2) . . . . ?
C19 O3 C2 C1 -178.2(3) . . . . ?
Er1 O3 C2 C1 -3.1(3) . . . . ?
O1 C1 C2 C3 -179.2(3) . . . . ?
C6 C1 C2 C3 -0.9(4) . . . . ?
O1 C1 C2 O3 -0.4(4) . . . . ?
C6 C1 C2 O3 178.0(2) . . . . ?
O3 C2 C3 C4 -176.9(3) . . . . ?
C1 C2 C3 C4 1.8(5) . . . . ?
C2 C3 C4 C5 -0.2(5) . . . . ?
C3 C4 C5 C6 -2.4(5) . . . . ?
O1 C1 C6 C5 176.6(3) . . . . ?
C2 C1 C6 C5 -1.7(4) . . . . ?
O1 C1 C6 C7 1.3(5) . . . . ?
C2 C1 C6 C7 -177.0(3) . . . . ?
C4 C5 C6 C1 3.3(5) . . . . ?
C4 C5 C6 C7 178.9(3) . . . . ?
C8 N1 C7 C6 177.9(3) . . . . ?
Zn1 N1 C7 C6 -3.3(4) . . . . ?
C1 C6 C7 N1 -12.4(5) . . . . ?
C5 C6 C7 N1 172.2(3) . . . . ?
C7 N1 C8 C9 105.0(3) . . . . ?
Zn1 N1 C8 C9 -73.9(3) . . . . ?
N1 C8 C9 C10 55.3(3) . . . . ?
C8 C9 C10 C11 53.5(3) . . . . ?
C12 N2 C11 C10 163.8(3) . . . . ?
Zn1 N2 C11 C10 -14.7(3) . . . . ?
C9 C10 C11 N2 -76.7(3) . . . . ?
C11 N2 C12 C13 170.9(3) . . . . ?
Zn1 N2 C12 C13 -10.6(4) . . . . ?
N2 C12 C13 C14 -179.9(3) . . . . ?
N2 C12 C13 C18 -6.8(5) . . . . ?
C18 C13 C14 C15 -1.4(6) . . . . ?
C12 C13 C14 C15 172.1(4) . . . . ?
C13 C14 C15 C16 0.4(7) . . . . ?
C14 C15 C16 C17 0.5(6) . . . . ?
C15 C16 C17 O4 -177.0(3) . . . . ?
C15 C16 C17 C18 -0.5(5) . . . . ?
C20 O4 C17 C16 3.1(4) . . . . ?
Er1 O4 C17 C16 178.6(3) . . . . ?
C20 O4 C17 C18 -173.6(3) . . . . ?
Er1 O4 C17 C18 1.9(3) . . . . ?
Zn1 O2 C18 C13 15.1(4) . . . . ?
Er1 O2 C18 C13 -178.8(2) . . . . ?
Zn1 O2 C18 C17 -168.80(18) . . . . ?
Er1 O2 C18 C17 -2.7(3) . . . . ?
C14 C13 C18 O2 177.4(3) . . . . ?
C12 C13 C18 O2 4.4(4) . . . . ?
C14 C13 C18 C17 1.4(4) . . . . ?
C12 C13 C18 C17 -171.6(3) . . . . ?
C16 C17 C18 O2 -176.8(3) . . . . ?
O4 C17 C18 O2 0.1(4) . . . . ?
C16 C17 C18 C13 -0.5(4) . . . . ?
O4 C17 C18 C13 176.4(2) . . . . ?
Zn2 O14 C21 C26 -22.4(4) . . . . ?
Er2 O14 C21 C26 176.6(2) . . . . ?
Zn2 O14 C21 C22 159.07(19) . . . . ?
Er2 O14 C21 C22 -1.9(4) . . . . ?
C39 O16 C22 C23 0.5(4) . . . . ?
Er2 O16 C22 C23 -175.8(2) . . . . ?
C39 O16 C22 C21 -179.5(2) . . . . ?
Er2 O16 C22 C21 4.2(3) . . . . ?
O14 C21 C22 C23 178.1(3) . . . . ?
C26 C21 C22 C23 -0.4(4) . . . . ?
O14 C21 C22 O16 -1.8(4) . . . . ?
C26 C21 C22 O16 179.6(2) . . . . ?
O16 C22 C23 C24 179.7(3) . . . . ?
C21 C22 C23 C24 -0.2(4) . . . . ?
C22 C23 C24 C25 0.4(5) . . . . ?
C23 C24 C25 C26 0.2(5) . . . . ?
O14 C21 C26 C25 -177.6(3) . . . . ?
C22 C21 C26 C25 1.0(4) . . . . ?
O14 C21 C26 C27 -1.6(4) . . . . ?
C22 C21 C26 C27 177.0(3) . . . . ?
C24 C25 C26 C21 -0.9(5) . . . . ?
C24 C25 C26 C27 -177.0(3) . . . . ?
C28 N6 C27 C26 -176.3(3) . . . . ?
Zn2 N6 C27 C26 2.3(4) . . . . ?
C21 C26 C27 N6 12.4(5) . . . . ?
C25 C26 C27 N6 -171.6(3) . . . . ?
C27 N6 C28 C29 -110.6(3) . . . . ?
Zn2 N6 C28 C29 70.7(3) . . . . ?
N6 C28 C29 C30 -52.8(3) . . . . ?
C28 C29 C30 C31 -55.1(3) . . . . ?
C32 N5 C31 C30 -163.9(3) . . . . ?
Zn2 N5 C31 C30 14.6(3) . . . . ?
C29 C30 C31 N5 75.8(3) . . . . ?
C31 N5 C32 C33 -170.3(3) . . . . ?
Zn2 N5 C32 C33 11.3(4) . . . . ?
N5 C32 C33 C34 -178.1(3) . . . . ?
N5 C32 C33 C38 9.0(5) . . . . ?
C38 C33 C34 C35 0.5(5) . . . . ?
C32 C33 C34 C35 -172.6(3) . . . . ?
C33 C34 C35 C36 1.1(5) . . . . ?
C34 C35 C36 C37 -1.4(5) . . . . ?
C35 C36 C37 O15 178.1(3) . . . . ?
C35 C36 C37 C38 0.0(4) . . . . ?
C40 O15 C37 C36 -11.3(4) . . . . ?
Er2 O15 C37 C36 176.0(2) . . . . ?
C40 O15 C37 C38 166.9(3) . . . . ?
Er2 O15 C37 C38 -5.7(3) . . . . ?
Zn2 O13 C38 C33 -18.5(4) . . . . ?
Er2 O13 C38 C33 -176.41(19) . . . . ?
Zn2 O13 C38 C37 165.12(18) . . . . ?
Er2 O13 C38 C37 7.2(3) . . . . ?
C34 C33 C38 O13 -178.1(3) . . . . ?
C32 C33 C38 O13 -5.3(4) . . . . ?
C34 C33 C38 C37 -1.8(4) . . . . ?
C32 C33 C38 C37 171.0(2) . . . . ?
C36 C37 C38 O13 178.2(3) . . . . ?
O15 C37 C38 O13 -0.2(3) . . . . ?
C36 C37 C38 C33 1.6(4) . . . . ?
O15 C37 C38 C33 -176.7(2) . . . . ?
O18 N7 O17 Er2 174.1(3) . . . . ?
O19 N7 O17 Er2 -6.0(3) . . . . ?
